data_4321187
loop_
_publ_author_name
'William J. Evans'
'Matthew A. Johnston'
'Joseph W. Ziller'

_publ_section_title
;
 Synthesis of Arene-Soluble Dizirconium Nonaisopropoxide Lanthanide
 Cations Involving Divalent Ytterbium
;
_journal_name_full 'Inorganic Chemistry'
_journal_page_first 3421
_journal_page_last 3423
_journal_paper_doi 10.1021/ic991437e
_journal_volume 39
_journal_year 2000
_chemical_formula_sum 'C66 H107 B O11 Yb Zr2'
_chemical_formula_weight 1442.81
_chemical_name_systematic
; 
 ? 
;
_space_group_IT_number 14
_symmetry_cell_setting monoclinic
_symmetry_space_group_name_Hall '-P 2ybc'
_symmetry_space_group_name_H-M 'P 1 21/c 1'
_atom_sites_solution_hydrogens difmap
_atom_sites_solution_primary direct
_atom_sites_solution_secondary difmap
_audit_creation_method SHELXTL
_cell_angle_alpha 90.00
_cell_angle_beta 91.7730(10)
_cell_angle_gamma 90.00
_cell_formula_units_Z 4
_cell_length_a 16.2654(7)
_cell_length_b 19.8330(9)
_cell_length_c 21.6504(10)
_cell_measurement_temperature 158
_cell_volume 6980.9(5)
_computing_cell_refinement 'Bruker SMART/SAINT'
_computing_data_collection 'Bruker SMART'
_computing_data_reduction 'Bruker SHELXTL'
_computing_molecular_graphics 'Bruker SHELXTL'
_computing_publication_material 'Bruker SHELXTL'
_computing_structure_refinement 'Bruker SHELXTL'
_computing_structure_solution 'Bruker SHELXTL'
_diffrn_ambient_temperature 158
_diffrn_measured_fraction_theta_full 0.971
_diffrn_measured_fraction_theta_max 0.971
_diffrn_measurement_device_type 'CCD area detector'
_diffrn_measurement_method 'phi and omega scans'
_diffrn_radiation_monochromator graphite
_diffrn_radiation_source 'sealed tube'
_diffrn_radiation_type MoK\a
_diffrn_radiation_wavelength 0.71073
_diffrn_reflns_av_R_equivalents 0.0278
_diffrn_reflns_av_sigmaI/netI 0.0243
_diffrn_reflns_limit_h_max 20
_diffrn_reflns_limit_h_min -21
_diffrn_reflns_limit_k_max 26
_diffrn_reflns_limit_k_min -25
_diffrn_reflns_limit_l_max 28
_diffrn_reflns_limit_l_min -28
_diffrn_reflns_number 72048
_diffrn_reflns_theta_full 28.39
_diffrn_reflns_theta_max 28.39
_diffrn_reflns_theta_min 1.25
_exptl_absorpt_coefficient_mu 1.675
_exptl_absorpt_correction_type none
_exptl_crystal_colour lt.orange
_exptl_crystal_density_diffrn 1.373
_exptl_crystal_density_method 'not measured'
_exptl_crystal_description mfp
_exptl_crystal_F_000 2984
_exptl_crystal_size_max 0.40
_exptl_crystal_size_mid 0.33
_exptl_crystal_size_min 0.20
_refine_diff_density_max 1.094
_refine_diff_density_min -0.782
_refine_diff_density_rms 0.079
_refine_ls_extinction_method none
_refine_ls_goodness_of_fit_ref 1.033
_refine_ls_hydrogen_treatment mixed
_refine_ls_matrix_type full
_refine_ls_number_parameters 1114
_refine_ls_number_reflns 17024
_refine_ls_number_restraints 0
_refine_ls_restrained_S_all 1.033
_refine_ls_R_factor_all 0.0337
_refine_ls_R_factor_gt 0.0254
_refine_ls_shift/su_max 0.154
_refine_ls_shift/su_mean 0.004
_refine_ls_structure_factor_coef Fsqd
_refine_ls_weighting_details 'calc w=1/[\s^2^(Fo^2^)+(0.0241P)^2^+7.1279P] where P=(Fo^2^+2Fc^2^)/3'
_refine_ls_weighting_scheme calc
_refine_ls_wR_factor_gt 0.0559
_refine_ls_wR_factor_ref 0.0588
_reflns_number_gt 14772
_reflns_number_total 17024
_reflns_threshold_expression >2sigma(I)
_cod_data_source_file ic991437e.cif
_cod_data_source_block IC991437E
_cod_depositor_comments
;
The following automatic conversions were performed:

'_symmetry_cell_setting' value 'Monoclinic' changed to 'monoclinic'
according to the built-in table from CIF Core dictionary named
'cif_core.dic' version 2.4.1 from 2010-06-29.

Automatic conversion script
Id: cif_fix_values 1646 2011-03-28 12:23:43Z adriana 
;
_cod_database_code 4321187

loop_
_symmetry_equiv_pos_as_xyz
'x, y, z'
'-x, y+1/2, -z+1/2'
'-x, -y, -z'
'x, -y-1/2, z-1/2'

loop_
_atom_site_label
_atom_site_type_symbol
_atom_site_fract_x
_atom_site_fract_y
_atom_site_fract_z
_atom_site_U_iso_or_equiv
_atom_site_adp_type
_atom_site_occupancy
_atom_site_symmetry_multiplicity
_atom_site_calc_flag
_atom_site_refinement_flags
_atom_site_disorder_assembly
_atom_site_disorder_group
Yb1 Yb 0.292332(5) 0.936186(4) 0.244267(4) 0.01845(3) Uani 1 1 d . . .
Zr1 Zr 0.491253(12) 0.885680(10) 0.268027(9) 0.01720(4) Uani 1 1 d . . .
Zr2 Zr 0.351082(12) 0.837366(10) 0.367790(9) 0.01965(5) Uani 1 1 d . . .
O1 O 0.36978(9) 0.83069(7) 0.26463(7) 0.0188(3) Uani 1 1 d . . .
O2 O 0.39725(9) 0.93580(7) 0.32894(7) 0.0175(3) Uani 1 1 d . . .
O3 O 0.42558(9) 0.94486(7) 0.20242(7) 0.0213(3) Uani 1 1 d . . .
O4 O 0.24150(9) 0.87851(8) 0.33268(7) 0.0240(3) Uani 1 1 d . . .
O5 O 0.48367(9) 0.82416(8) 0.35157(7) 0.0230(3) Uani 1 1 d . . .
O6 O 0.35187(10) 0.86846(8) 0.45245(7) 0.0258(3) Uani 1 1 d . . .
O7 O 0.32015(10) 0.74426(8) 0.37856(8) 0.0286(4) Uani 1 1 d . . .
O8 O 0.54693(9) 0.82686(8) 0.21260(7) 0.0257(3) Uani 1 1 d . . .
O9 O 0.57963(9) 0.94645(8) 0.29076(8) 0.0262(3) Uani 1 1 d . . .
O10 O 0.19161(10) 0.94019(10) 0.15929(8) 0.0349(4) Uani 1 1 d . . .
O11 O 0.22463(10) 1.03892(8) 0.27093(9) 0.0330(4) Uani 1 1 d . . .
B1 B -0.12583(15) 0.78427(12) 0.00143(12) 0.0217(5) Uani 1 1 d . . .
C1 C 0.34227(17) 0.77106(12) 0.23182(12) 0.0309(5) Uani 1 1 d . . .
C2 C 0.40305(19) 0.71279(13) 0.24146(14) 0.0353(6) Uani 1 1 d . . .
C3 C 0.3248(2) 0.78779(15) 0.16479(13) 0.0406(6) Uani 1 1 d . . .
C4 C 0.40921(13) 0.99460(11) 0.36814(10) 0.0228(4) Uani 1 1 d . . .
C5 C 0.42518(16) 1.05665(12) 0.32891(12) 0.0279(5) Uani 1 1 d . . .
C6 C 0.47862(16) 0.98476(14) 0.41578(11) 0.0295(5) Uani 1 1 d . . .
C7 C 0.46973(16) 0.97603(13) 0.15348(11) 0.0305(5) Uani 1 1 d . . .
C8 C 0.4478(2) 0.94364(17) 0.09236(13) 0.0419(7) Uani 1 1 d . . .
C9 C 0.4548(3) 1.05069(16) 0.15276(17) 0.0544(9) Uani 1 1 d . . .
C10 C 0.15544(15) 0.86515(15) 0.33939(14) 0.0393(6) Uani 1 1 d . . .
C11 C 0.1284(2) 0.81079(18) 0.2955(2) 0.0668(11) Uani 1 1 d . . .
H11A H 0.1426 0.8235 0.2534 0.100 Uiso 1 1 calc R . .
H11B H 0.0688 0.8047 0.2974 0.100 Uiso 1 1 calc R . .
H11C H 0.1562 0.7685 0.3069 0.100 Uiso 1 1 calc R . .
C12 C 0.1350(2) 0.8480(2) 0.40412(17) 0.0617(11) Uani 1 1 d . . .
C13 C 0.55068(15) 0.80040(13) 0.39117(12) 0.0304(5) Uani 1 1 d . . .
C14 C 0.52147(19) 0.74395(15) 0.43224(14) 0.0375(6) Uani 1 1 d . . .
C15 C 0.62147(19) 0.7771(2) 0.35302(17) 0.0501(9) Uani 1 1 d . . .
C16 C 0.35332(15) 0.89216(12) 0.51430(11) 0.0277(5) Uani 1 1 d . . .
C17 C 0.4143(2) 0.85053(15) 0.55277(13) 0.0393(6) Uani 1 1 d . . .
C18 C 0.2679(2) 0.88982(19) 0.54020(16) 0.0478(8) Uani 1 1 d . . .
C19 C 0.30714(18) 0.67675(12) 0.39744(13) 0.0348(6) Uani 1 1 d . . .
C20 C 0.2322(3) 0.64862(17) 0.3645(2) 0.0588(10) Uani 1 1 d . . .
C21 C 0.3023(3) 0.67345(18) 0.46695(17) 0.0618(10) Uani 1 1 d . . .
C22 C 0.60281(15) 0.78673(13) 0.17921(13) 0.0318(5) Uani 1 1 d . . .
C23 C 0.5667(2) 0.7700(2) 0.11641(19) 0.0605(11) Uani 1 1 d . . .
C24 C 0.68421(17) 0.82243(16) 0.17541(16) 0.0416(7) Uani 1 1 d . . .
C25 C 0.64743(15) 0.99033(15) 0.30350(13) 0.0380(6) Uani 1 1 d . . .
C26 C 0.6773(2) 1.02037(18) 0.24471(18) 0.0486(8) Uani 1 1 d . . .
C27 C 0.71375(19) 0.9527(2) 0.33963(17) 0.0508(8) Uani 1 1 d . . .
C28 C 0.10541(18) 0.9564(2) 0.17022(16) 0.0466(7) Uani 1 1 d . . .
C29 C 0.06118(17) 0.94522(14) 0.10887(15) 0.0392(6) Uani 1 1 d . . .
C30 C 0.1251(2) 0.9618(2) 0.06308(17) 0.0556(9) Uani 1 1 d . . .
C31 C 0.2028(2) 0.9364(2) 0.09352(14) 0.0546(9) Uani 1 1 d . . .
C32 C 0.2316(2) 1.10310(16) 0.24026(17) 0.0482(8) Uani 1 1 d . . .
C33 C 0.2242(2) 1.15405(14) 0.29280(17) 0.0477(8) Uani 1 1 d . . .
C34 C 0.1593(2) 1.12382(15) 0.33204(16) 0.0475(8) Uani 1 1 d . . .
C35 C 0.1757(2) 1.04950(17) 0.32646(18) 0.0505(8) Uani 1 1 d . . .
C36 C -0.18334(14) 0.84930(11) 0.01873(10) 0.0230(4) Uani 1 1 d . . .
C38 C -0.16403(15) 0.89679(12) 0.06479(12) 0.0282(5) Uani 1 1 d . . .
C39 C -0.21453(18) 0.95174(13) 0.07709(14) 0.0383(6) Uani 1 1 d . . .
C40 C -0.28729(19) 0.96118(13) 0.04401(14) 0.0405(7) Uani 1 1 d . . .
C41 C -0.30844(18) 0.91620(15) -0.00256(14) 0.0400(6) Uani 1 1 d . . .
C42 C -0.25693(16) 0.86209(13) -0.01523(12) 0.0324(5) Uani 1 1 d . . .
C43 C -0.17698(13) 0.71240(11) 0.00432(10) 0.0217(4) Uani 1 1 d . . .
C44 C -0.25830(14) 0.70570(12) 0.02213(11) 0.0253(5) Uani 1 1 d . . .
C45 C -0.29819(16) 0.64360(13) 0.02529(12) 0.0308(5) Uani 1 1 d . . .
C46 C -0.25753(17) 0.58501(13) 0.01060(12) 0.0337(6) Uani 1 1 d . . .
C47 C -0.17654(18) 0.58932(13) -0.00686(14) 0.0368(6) Uani 1 1 d . . .
C48 C -0.13746(16) 0.65146(12) -0.00969(12) 0.0310(5) Uani 1 1 d . . .
C49 C -0.09369(13) 0.79853(11) -0.06848(10) 0.0238(4) Uani 1 1 d . . .
C50 C -0.04259(15) 0.85461(12) -0.07872(12) 0.0295(5) Uani 1 1 d . . .
C51 C -0.01074(17) 0.86910(13) -0.13590(13) 0.0348(6) Uani 1 1 d . . .
C52 C -0.02965(17) 0.82874(14) -0.18617(13) 0.0357(6) Uani 1 1 d . . .
C53 C -0.08142(17) 0.77403(13) -0.17869(12) 0.0323(5) Uani 1 1 d . . .
C54 C -0.11246(15) 0.75931(13) -0.12085(11) 0.0275(5) Uani 1 1 d . . .
C55 C -0.04637(14) 0.77518(10) 0.04974(11) 0.0231(4) Uani 1 1 d . . .
C56 C 0.03515(15) 0.76747(13) 0.03157(12) 0.0302(5) Uani 1 1 d . . .
C57 C 0.10078(16) 0.75709(14) 0.07356(13) 0.0361(6) Uani 1 1 d . . .
C58 C 0.08667(17) 0.75354(14) 0.13601(14) 0.0376(6) Uani 1 1 d . . .
C59 C 0.00658(17) 0.76011(14) 0.15604(13) 0.0353(6) Uani 1 1 d . . .
C60 C -0.05785(15) 0.77034(12) 0.11352(12) 0.0286(5) Uani 1 1 d . . .
C61 C 0.0521(2) 0.9703(2) -0.3637(2) 0.0648(10) Uani 1 1 d . . .
C62 C 0.0782(2) 0.9361(2) -0.3094(2) 0.0656(11) Uani 1 1 d . . .
H62A H 0.0834 0.8884 -0.3091 0.079 Uiso 1 1 calc R . .
C63 C 0.0959(2) 0.9727(2) -0.2570(2) 0.0685(11) Uani 1 1 d . . .
H63A H 0.1133 0.9498 -0.2203 0.082 Uiso 1 1 calc R . .
C64 C 0.0888(3) 1.0445(3) -0.2562(3) 0.104(2) Uani 1 1 d . . .
H64A H 0.1018 1.0696 -0.2198 0.125 Uiso 1 1 calc R . .
C65 C 0.0638(3) 1.0749(3) -0.3074(4) 0.110(2) Uani 1 1 d . . .
H65A H 0.0580 1.1226 -0.3074 0.131 Uiso 1 1 calc R . .
C66 C 0.0463(2) 1.0407(2) -0.3594(2) 0.0697(13) Uani 1 1 d . . .
H65A H 0.0292 1.0653 -0.3952 0.084 Uiso 1 1 calc R . .
C67 C 0.0333(3) 0.9322(3) -0.4178(3) 0.0939(16) Uani 1 1 d . . .
H67A H 0.0419 0.8842 -0.4091 0.141 Uiso 1 1 calc R . .
H67B H 0.0693 0.9464 -0.4509 0.141 Uiso 1 1 calc R . .
H67C H -0.0242 0.9398 -0.4307 0.141 Uiso 1 1 calc R . .
H1A H 0.2783(19) 0.7559(16) 0.2259(14) 0.046(8) Uiso 1 1 d . . .
H2A H 0.4125(18) 0.7002(15) 0.2858(15) 0.041(8) Uiso 1 1 d . . .
H2B H 0.382(2) 0.6743(17) 0.2205(15) 0.051(9) Uiso 1 1 d . . .
H2C H 0.449(2) 0.7210(16) 0.2263(15) 0.042(9) Uiso 1 1 d . . .
H3A H 0.305(2) 0.7429(19) 0.1405(17) 0.069(11) Uiso 1 1 d . . .
H3B H 0.278(2) 0.8248(17) 0.1561(15) 0.057(10) Uiso 1 1 d . . .
H3C H 0.385(3) 0.806(2) 0.1485(18) 0.080(12) Uiso 1 1 d . . .
H4A H 0.3575(16) 0.9985(12) 0.3903(12) 0.023(6) Uiso 1 1 d . . .
H5A H 0.3848(18) 1.0628(13) 0.2981(13) 0.032(7) Uiso 1 1 d . . .
H5B H 0.4293(17) 1.0972(15) 0.3558(13) 0.037(8) Uiso 1 1 d . . .
H5C H 0.4754(18) 1.0516(13) 0.3083(13) 0.030(7) Uiso 1 1 d . . .
H6A H 0.4703(17) 0.9432(14) 0.4399(13) 0.031(7) Uiso 1 1 d . . .
H6B H 0.5335(19) 0.9792(15) 0.3959(14) 0.043(8) Uiso 1 1 d . . .
H6C H 0.4781(18) 1.0247(16) 0.4453(14) 0.042(8) Uiso 1 1 d . . .
H7A H 0.5290(19) 0.9697(15) 0.1619(14) 0.044(8) Uiso 1 1 d . . .
H8A H 0.4784(19) 0.9614(16) 0.0568(15) 0.047(9) Uiso 1 1 d . . .
H8B H 0.453(2) 0.896(2) 0.0933(17) 0.067(11) Uiso 1 1 d . . .
H8C H 0.391(2) 0.9517(17) 0.0823(16) 0.058(10) Uiso 1 1 d . . .
H9A H 0.483(2) 1.0702(17) 0.1184(17) 0.059(10) Uiso 1 1 d . . .
H9B H 0.470(2) 1.0713(17) 0.1903(18) 0.058(10) Uiso 1 1 d . . .
H9C H 0.394(3) 1.0585(18) 0.1456(17) 0.063(12) Uiso 1 1 d . . .
H10A H 0.121(2) 0.9131(17) 0.3273(15) 0.055(9) Uiso 1 1 d . . .
H12B H 0.143(2) 0.907(2) 0.4126(16) 0.063(10) Uiso 1 1 d . . .
H12C H 0.171(3) 0.810(2) 0.4185(19) 0.084(13) Uiso 1 1 d . . .
H12A H 0.072(3) 0.833(2) 0.4072(18) 0.081(12) Uiso 1 1 d . . .
H13A H 0.5702(16) 0.8388(13) 0.4168(12) 0.025(6) Uiso 1 1 d . . .
H14A H 0.476(2) 0.7590(16) 0.4556(14) 0.045(9) Uiso 1 1 d . . .
H14B H 0.504(2) 0.7041(17) 0.4087(15) 0.050(9) Uiso 1 1 d . . .
H14C H 0.565(2) 0.7288(16) 0.4575(15) 0.050(9) Uiso 1 1 d . . .
H15A H 0.604(2) 0.7389(18) 0.3290(17) 0.056(11) Uiso 1 1 d . . .
H15B H 0.642(2) 0.8107(18) 0.3243(17) 0.061(10) Uiso 1 1 d . . .
H15C H 0.674(2) 0.7662(19) 0.3816(18) 0.073(11) Uiso 1 1 d . . .
H16A H 0.3713(16) 0.9402(13) 0.5139(12) 0.024(6) Uiso 1 1 d . . .
H17A H 0.392(2) 0.8040(19) 0.5522(16) 0.062(10) Uiso 1 1 d . . .
H17B H 0.417(2) 0.8663(17) 0.5959(17) 0.060(10) Uiso 1 1 d . . .
H17C H 0.475(2) 0.8536(17) 0.5331(15) 0.056(10) Uiso 1 1 d . . .
H18A H 0.227(2) 0.9173(16) 0.5155(15) 0.044(9) Uiso 1 1 d . . .
H18B H 0.249(2) 0.8434(18) 0.5378(15) 0.051(9) Uiso 1 1 d . . .
H18C H 0.268(2) 0.901(2) 0.585(2) 0.079(12) Uiso 1 1 d . . .
H19A H 0.356(2) 0.6434(18) 0.3852(17) 0.067(11) Uiso 1 1 d . . .
H20A H 0.183(3) 0.669(2) 0.3837(18) 0.073(12) Uiso 1 1 d . . .
H20B H 0.235(2) 0.6543(19) 0.3185(19) 0.072(12) Uiso 1 1 d . . .
H20C H 0.223(2) 0.606(2) 0.3758(18) 0.072(12) Uiso 1 1 d . . .
H21A H 0.295(3) 0.622(2) 0.4783(19) 0.086(13) Uiso 1 1 d . . .
H21B H 0.248(3) 0.698(2) 0.4758(19) 0.080(13) Uiso 1 1 d . . .
H21C H 0.350(3) 0.690(3) 0.489(2) 0.110(18) Uiso 1 1 d . . .
H22A H 0.6093(18) 0.7449(16) 0.2028(14) 0.044(8) Uiso 1 1 d . . .
H23A H 0.600(2) 0.7378(18) 0.0991(17) 0.060(10) Uiso 1 1 d . . .
H23B H 0.569(2) 0.8106(19) 0.0926(16) 0.054(11) Uiso 1 1 d . . .
H23C H 0.510(3) 0.755(2) 0.1171(19) 0.082(13) Uiso 1 1 d . . .
H24A H 0.7073(19) 0.8317(15) 0.2164(15) 0.044(9) Uiso 1 1 d . . .
H24B H 0.721(2) 0.7990(16) 0.1500(15) 0.050(9) Uiso 1 1 d . . .
H24C H 0.674(2) 0.8653(18) 0.1545(16) 0.056(10) Uiso 1 1 d . . .
H25A H 0.625(2) 1.0309(17) 0.3292(15) 0.054(9) Uiso 1 1 d . . .
H26A H 0.726(2) 1.0543(18) 0.2560(16) 0.066(11) Uiso 1 1 d . . .
H26B H 0.698(2) 0.9864(19) 0.2175(16) 0.057(10) Uiso 1 1 d . . .
H26C H 0.632(2) 1.0443(18) 0.2198(17) 0.060(10) Uiso 1 1 d . . .
H27A H 0.693(2) 0.9353(16) 0.3755(17) 0.051(10) Uiso 1 1 d . . .
H27B H 0.757(2) 0.9812(17) 0.3498(15) 0.054(9) Uiso 1 1 d . . .
H27C H 0.737(2) 0.9140(18) 0.3142(17) 0.059(10) Uiso 1 1 d . . .
H28A H 0.103(2) 1.003(2) 0.1836(17) 0.068(12) Uiso 1 1 d . . .
H28B H 0.090(3) 0.928(2) 0.201(2) 0.108(18) Uiso 1 1 d . . .
H29A H 0.0453(19) 0.8965(16) 0.1076(14) 0.046(8) Uiso 1 1 d . . .
H29B H 0.012(2) 0.9756(17) 0.1035(16) 0.058(10) Uiso 1 1 d . . .
H30A H 0.124(3) 0.938(2) 0.024(2) 0.106(17) Uiso 1 1 d . . .
H30B H 0.133(3) 1.012(3) 0.059(2) 0.116(18) Uiso 1 1 d . . .
H31B H 0.2134(17) 0.8849(15) 0.0872(13) 0.032(7) Uiso 1 1 d . . .
H31A H 0.247(3) 0.965(2) 0.0874(18) 0.075(12) Uiso 1 1 d . . .
H32A H 0.1916(19) 1.1039(15) 0.2045(14) 0.040(8) Uiso 1 1 d . . .
H32B H 0.276(2) 1.1017(18) 0.2158(17) 0.058(10) Uiso 1 1 d . . .
H33A H 0.211(2) 1.196(2) 0.2731(19) 0.080(13) Uiso 1 1 d . . .
H33B H 0.274(2) 1.1573(17) 0.3166(16) 0.057(10) Uiso 1 1 d . . .
H34A H 0.165(2) 1.1411(17) 0.3777(16) 0.058(10) Uiso 1 1 d . . .
H34B H 0.096(2) 1.1375(19) 0.3146(18) 0.075(12) Uiso 1 1 d . . .
H35A H 0.211(2) 1.034(2) 0.3629(19) 0.075(12) Uiso 1 1 d . . .
H35B H 0.115(3) 1.023(2) 0.315(2) 0.105(16) Uiso 1 1 d . . .
H38A H -0.1146(18) 0.8918(14) 0.0880(13) 0.033(7) Uiso 1 1 d . . .
H39A H -0.1964(19) 0.9833(16) 0.1096(14) 0.046(9) Uiso 1 1 d . . .
H40A H -0.322(2) 0.9974(17) 0.0520(15) 0.051(9) Uiso 1 1 d . . .
H41A H -0.354(2) 0.9222(16) -0.0257(15) 0.050(9) Uiso 1 1 d . . .
H42A H -0.2731(18) 0.8342(15) -0.0481(14) 0.041(8) Uiso 1 1 d . . .
H44A H -0.2879(16) 0.7453(13) 0.0316(12) 0.026(6) Uiso 1 1 d . . .
H45A H -0.3521(18) 0.6427(14) 0.0384(13) 0.035(7) Uiso 1 1 d . . .
H46A H -0.2833(18) 0.5446(15) 0.0128(13) 0.036(8) Uiso 1 1 d . . .
H47A H -0.148(2) 0.5527(16) -0.0156(14) 0.045(9) Uiso 1 1 d . . .
H48A H -0.0799(18) 0.6542(14) -0.0223(13) 0.033(7) Uiso 1 1 d . . .
H50A H -0.0276(15) 0.8830(13) -0.0420(12) 0.024(6) Uiso 1 1 d . . .
H51A H 0.0249(18) 0.9068(16) -0.1394(13) 0.039(8) Uiso 1 1 d . . .
H52A H -0.0063(18) 0.8371(14) -0.2227(14) 0.038(8) Uiso 1 1 d . . .
H53A H -0.0965(18) 0.7482(15) -0.2123(14) 0.037(8) Uiso 1 1 d . . .
H54A H -0.1455(16) 0.7212(13) -0.1173(12) 0.025(6) Uiso 1 1 d . . .
H56A H 0.0443(17) 0.7674(14) -0.0113(14) 0.038(8) Uiso 1 1 d . . .
H57A H 0.1588(19) 0.7507(15) 0.0612(13) 0.040(8) Uiso 1 1 d . . .
H58A H 0.1338(19) 0.7470(15) 0.1673(14) 0.045(8) Uiso 1 1 d . . .
H59A H -0.0060(18) 0.7578(15) 0.1966(14) 0.040(8) Uiso 1 1 d . . .
H60A H -0.1121(18) 0.7737(13) 0.1295(13) 0.032(7) Uiso 1 1 d . . .

loop_
_atom_site_aniso_label
_atom_site_aniso_U_11
_atom_site_aniso_U_22
_atom_site_aniso_U_33
_atom_site_aniso_U_23
_atom_site_aniso_U_13
_atom_site_aniso_U_12
Yb1 0.01519(4) 0.02073(5) 0.01931(5) -0.00059(3) -0.00149(3) 0.00135(3)
Zr1 0.01448(9) 0.01916(9) 0.01802(10) 0.00040(7) 0.00141(7) 0.00119(7)
Zr2 0.01876(10) 0.02226(10) 0.01789(10) 0.00290(8) -0.00001(7) -0.00456(8)
O1 0.0198(7) 0.0164(7) 0.0201(7) -0.0017(6) -0.0010(6) -0.0019(6)
O2 0.0168(7) 0.0182(7) 0.0176(7) -0.0025(5) 0.0000(5) -0.0016(6)
O3 0.0203(7) 0.0249(8) 0.0188(7) 0.0048(6) 0.0021(6) -0.0003(6)
O4 0.0145(7) 0.0328(8) 0.0247(8) 0.0025(7) 0.0011(6) -0.0049(6)
O5 0.0201(7) 0.0257(8) 0.0232(8) 0.0065(6) -0.0021(6) 0.0025(6)
O6 0.0264(8) 0.0326(8) 0.0184(8) 0.0020(6) 0.0008(6) -0.0042(7)
O7 0.0331(9) 0.0234(8) 0.0297(9) 0.0056(7) 0.0053(7) -0.0072(7)
O8 0.0235(8) 0.0262(8) 0.0276(8) -0.0021(6) 0.0075(6) 0.0050(6)
O9 0.0170(7) 0.0321(9) 0.0295(9) -0.0022(7) 0.0010(6) -0.0053(6)
O10 0.0247(8) 0.0515(11) 0.0280(9) -0.0040(8) -0.0072(7) 0.0050(8)
O11 0.0279(9) 0.0245(8) 0.0463(11) -0.0041(8) -0.0034(8) 0.0064(7)
B1 0.0220(11) 0.0209(11) 0.0223(12) -0.0020(9) 0.0024(9) -0.0018(9)
C1 0.0382(14) 0.0226(11) 0.0315(13) -0.0072(9) -0.0058(10) -0.0037(10)
C2 0.0445(16) 0.0219(12) 0.0399(16) -0.0038(11) 0.0077(13) -0.0010(11)
C3 0.0471(17) 0.0397(15) 0.0348(15) -0.0116(12) -0.0016(12) 0.0003(13)
C4 0.0204(10) 0.0251(11) 0.0230(11) -0.0080(9) 0.0016(8) -0.0041(8)
C5 0.0283(12) 0.0201(11) 0.0351(13) -0.0060(10) -0.0043(10) -0.0006(9)
C6 0.0299(13) 0.0362(13) 0.0222(12) -0.0025(10) -0.0019(9) -0.0100(10)
C7 0.0288(12) 0.0368(13) 0.0260(12) 0.0098(10) 0.0026(10) -0.0052(10)
C8 0.0520(19) 0.0467(18) 0.0275(14) 0.0032(12) 0.0098(13) -0.0014(14)
C9 0.092(3) 0.0358(16) 0.0355(17) 0.0105(13) 0.0072(18) -0.0125(17)
C10 0.0204(12) 0.0496(16) 0.0481(17) 0.0060(13) 0.0062(11) -0.0064(11)
C11 0.0364(17) 0.054(2) 0.109(3) -0.010(2) -0.0126(19) -0.0128(15)
C12 0.0320(16) 0.097(3) 0.057(2) 0.034(2) 0.0150(14) 0.0085(18)
C13 0.0264(12) 0.0344(13) 0.0299(13) 0.0079(10) -0.0077(10) 0.0031(10)
C14 0.0377(15) 0.0395(15) 0.0352(15) 0.0151(12) -0.0005(12) 0.0116(12)
C15 0.0279(14) 0.072(2) 0.0501(19) 0.0268(18) 0.0037(13) 0.0180(15)
C16 0.0346(13) 0.0265(11) 0.0222(11) -0.0024(9) 0.0016(9) -0.0055(10)
C17 0.0568(19) 0.0356(14) 0.0249(13) 0.0025(11) -0.0086(12) -0.0016(13)
C18 0.0435(17) 0.060(2) 0.0407(17) -0.0147(15) 0.0147(14) -0.0120(15)
C19 0.0458(15) 0.0200(11) 0.0394(15) 0.0058(10) 0.0112(12) -0.0019(10)
C20 0.066(2) 0.0262(15) 0.084(3) 0.0062(16) -0.007(2) -0.0172(15)
C21 0.101(3) 0.0399(18) 0.045(2) 0.0134(15) 0.018(2) -0.012(2)
C22 0.0265(12) 0.0261(12) 0.0436(15) -0.0018(11) 0.0164(11) 0.0053(10)
C23 0.0399(18) 0.083(3) 0.060(2) -0.042(2) 0.0203(16) -0.0036(18)
C24 0.0278(13) 0.0450(17) 0.0526(19) -0.0052(14) 0.0133(13) -0.0006(12)
C25 0.0228(12) 0.0470(16) 0.0442(16) -0.0099(13) 0.0018(11) -0.0112(11)
C26 0.0336(15) 0.0447(17) 0.067(2) 0.0111(16) 0.0009(15) -0.0133(14)
C27 0.0252(14) 0.078(2) 0.0487(19) 0.0054(18) -0.0069(13) -0.0156(15)
C28 0.0267(14) 0.067(2) 0.0451(18) -0.0043(16) -0.0065(12) 0.0104(14)
C29 0.0311(13) 0.0322(14) 0.0533(18) -0.0001(12) -0.0169(12) -0.0003(11)
C30 0.056(2) 0.070(2) 0.0400(18) 0.0149(17) -0.0124(15) -0.0041(18)
C31 0.0412(17) 0.095(3) 0.0276(15) 0.0098(17) -0.0013(12) -0.0026(18)
C32 0.0376(16) 0.0424(17) 0.064(2) 0.0134(15) 0.0006(15) 0.0094(13)
C33 0.0434(17) 0.0236(13) 0.075(2) -0.0050(13) -0.0194(16) 0.0044(12)
C34 0.0488(18) 0.0413(16) 0.0518(19) -0.0185(14) -0.0088(15) 0.0120(14)
C35 0.0484(18) 0.0445(17) 0.059(2) -0.0151(15) 0.0126(16) 0.0095(14)
C36 0.0257(11) 0.0198(10) 0.0239(11) 0.0028(8) 0.0058(9) -0.0012(8)
C38 0.0289(12) 0.0219(11) 0.0340(13) -0.0011(9) 0.0044(10) -0.0016(9)
C39 0.0431(15) 0.0236(12) 0.0485(17) -0.0053(11) 0.0094(13) 0.0021(11)
C40 0.0458(16) 0.0241(12) 0.0525(18) 0.0062(12) 0.0142(13) 0.0120(12)
C41 0.0348(15) 0.0392(15) 0.0458(17) 0.0125(13) -0.0004(12) 0.0105(12)
C42 0.0345(13) 0.0324(13) 0.0301(13) 0.0021(10) -0.0025(10) 0.0046(11)
C43 0.0240(11) 0.0226(10) 0.0186(10) -0.0011(8) 0.0014(8) -0.0016(8)
C44 0.0251(11) 0.0262(11) 0.0249(12) -0.0023(9) 0.0024(9) 0.0005(9)
C45 0.0268(12) 0.0354(13) 0.0305(13) -0.0024(10) 0.0056(10) -0.0081(10)
C46 0.0420(15) 0.0257(12) 0.0337(14) -0.0036(10) 0.0064(11) -0.0125(11)
C47 0.0410(15) 0.0221(12) 0.0479(16) -0.0057(11) 0.0122(12) -0.0002(11)
C48 0.0279(12) 0.0253(12) 0.0402(14) -0.0020(10) 0.0100(10) -0.0018(10)
C49 0.0214(10) 0.0261(11) 0.0242(11) 0.0008(9) 0.0025(8) 0.0032(9)
C50 0.0311(12) 0.0263(11) 0.0315(13) 0.0003(10) 0.0060(10) -0.0019(10)
C51 0.0339(13) 0.0304(13) 0.0408(15) 0.0077(11) 0.0111(11) 0.0023(11)
C52 0.0403(15) 0.0380(14) 0.0296(14) 0.0088(11) 0.0150(11) 0.0125(11)
C53 0.0386(14) 0.0353(13) 0.0231(12) -0.0013(10) 0.0040(10) 0.0099(11)
C54 0.0260(11) 0.0293(12) 0.0273(12) -0.0005(9) 0.0021(9) 0.0033(10)
C55 0.0256(11) 0.0164(10) 0.0274(12) -0.0011(8) 0.0008(9) -0.0010(8)
C56 0.0297(12) 0.0310(12) 0.0301(13) -0.0038(10) 0.0025(10) 0.0058(10)
C57 0.0283(13) 0.0350(13) 0.0449(16) -0.0025(11) -0.0009(11) 0.0075(11)
C58 0.0346(14) 0.0335(13) 0.0439(16) 0.0033(11) -0.0118(12) 0.0025(11)
C59 0.0419(15) 0.0354(14) 0.0284(14) 0.0088(11) -0.0027(11) -0.0059(11)
C60 0.0284(12) 0.0274(12) 0.0300(13) 0.0046(9) 0.0024(10) -0.0066(10)
C61 0.0315(16) 0.082(3) 0.082(3) 0.006(2) 0.0210(17) -0.0052(17)
C62 0.0386(17) 0.072(2) 0.087(3) 0.040(2) 0.0207(18) -0.0014(17)
C63 0.0388(18) 0.084(3) 0.084(3) 0.035(2) 0.0196(18) -0.0028(18)
C64 0.042(2) 0.108(4) 0.165(6) 0.058(4) 0.048(3) 0.012(2)
C65 0.071(3) 0.066(3) 0.195(7) 0.003(4) 0.071(4) 0.007(2)
C66 0.0400(18) 0.063(2) 0.108(3) 0.048(2) 0.033(2) 0.0219(17)
C67 0.056(3) 0.105(4) 0.121(4) 0.007(3) 0.012(3) -0.016(2)

loop_
_atom_type_symbol
_atom_type_description
_atom_type_scat_dispersion_real
_atom_type_scat_dispersion_imag
_atom_type_scat_source
C C 0.0033 0.0016 'International Tables Vol C Tables 4.2.6.8 and 6.1.1.4'
H H 0.0000 0.0000 'International Tables Vol C Tables 4.2.6.8 and 6.1.1.4'
B B 0.0013 0.0007 'International Tables Vol C Tables 4.2.6.8 and 6.1.1.4'
O O 0.0106 0.0060 'International Tables Vol C Tables 4.2.6.8 and 6.1.1.4'
Zr Zr -2.9673 0.5597 'International Tables Vol C Tables 4.2.6.8 and 6.1.1.4'
Yb Yb -0.3850 5.5486 'International Tables Vol C Tables 4.2.6.8 and 6.1.1.4'

loop_
_geom_angle_atom_site_label_1
_geom_angle_atom_site_label_2
_geom_angle_atom_site_label_3
_geom_angle
_geom_angle_site_symmetry_1
_geom_angle_site_symmetry_3
_geom_angle_publ_flag
O3 Yb1 O11 117.45(6) . . ?
O3 Yb1 O4 132.71(5) . . ?
O11 Yb1 O4 92.35(6) . . ?
O3 Yb1 O10 108.07(6) . . ?
O11 Yb1 O10 81.39(6) . . ?
O4 Yb1 O10 112.29(6) . . ?
O3 Yb1 O2 70.48(5) . . ?
O11 Yb1 O2 97.83(5) . . ?
O4 Yb1 O2 69.69(5) . . ?
O10 Yb1 O2 177.86(6) . . ?
O3 Yb1 O1 70.40(5) . . ?
O11 Yb1 O1 155.72(6) . . ?
O4 Yb1 O1 68.94(5) . . ?
O10 Yb1 O1 119.39(5) . . ?
O2 Yb1 O1 61.85(5) . . ?
O3 Yb1 Zr1 37.65(4) . . ?
O11 Yb1 Zr1 130.89(4) . . ?
O4 Yb1 Zr1 95.07(4) . . ?
O10 Yb1 Zr1 137.64(4) . . ?
O2 Yb1 Zr1 41.88(3) . . ?
O1 Yb1 Zr1 41.37(3) . . ?
O3 Yb1 Zr2 95.92(4) . . ?
O11 Yb1 Zr2 114.68(5) . . ?
O4 Yb1 Zr2 36.81(4) . . ?
O10 Yb1 Zr2 140.86(5) . . ?
O2 Yb1 Zr2 41.26(3) . . ?
O1 Yb1 Zr2 41.36(3) . . ?
Zr1 Yb1 Zr2 58.273(5) . . ?
O8 Zr1 O9 100.19(7) . . ?
O8 Zr1 O3 98.98(6) . . ?
O9 Zr1 O3 100.50(6) . . ?
O8 Zr1 O5 102.56(6) . . ?
O9 Zr1 O5 101.43(6) . . ?
O3 Zr1 O5 145.80(6) . . ?
O8 Zr1 O1 96.63(6) . . ?
O9 Zr1 O1 162.90(6) . . ?
O3 Zr1 O1 79.76(5) . . ?
O5 Zr1 O1 71.68(5) . . ?
O8 Zr1 O2 164.73(6) . . ?
O9 Zr1 O2 95.04(6) . . ?
O3 Zr1 O2 79.15(5) . . ?
O5 Zr1 O2 73.07(5) . . ?
O1 Zr1 O2 68.10(5) . . ?
O8 Zr1 Zr2 125.18(5) . . ?
O9 Zr1 Zr2 122.30(5) . . ?
O3 Zr1 Zr2 104.74(4) . . ?
O5 Zr1 Zr2 41.08(4) . . ?
O1 Zr1 Zr2 42.73(4) . . ?
O2 Zr1 Zr2 42.67(4) . . ?
O8 Zr1 Yb1 123.21(5) . . ?
O9 Zr1 Yb1 123.45(5) . . ?
O3 Zr1 Yb1 43.63(4) . . ?
O5 Zr1 Yb1 102.18(4) . . ?
O1 Zr1 Yb1 46.48(4) . . ?
O2 Zr1 Yb1 46.26(4) . . ?
Zr2 Zr1 Yb1 61.115(6) . . ?
O7 Zr2 O6 100.64(7) . . ?
O7 Zr2 O4 101.28(7) . . ?
O6 Zr2 O4 101.63(7) . . ?
O7 Zr2 O5 99.50(6) . . ?
O6 Zr2 O5 102.15(6) . . ?
O4 Zr2 O5 144.73(6) . . ?
O7 Zr2 O2 163.95(6) . . ?
O6 Zr2 O2 94.86(6) . . ?
O4 Zr2 O2 79.42(5) . . ?
O5 Zr2 O2 72.95(5) . . ?
O7 Zr2 O1 96.12(6) . . ?
O6 Zr2 O1 162.80(6) . . ?
O4 Zr2 O1 78.62(6) . . ?
O5 Zr2 O1 71.06(5) . . ?
O2 Zr2 O1 68.17(5) . . ?
O7 Zr2 Zr1 122.69(5) . . ?
O6 Zr2 Zr1 122.59(5) . . ?
O4 Zr2 Zr1 104.24(4) . . ?
O5 Zr2 Zr1 40.57(4) . . ?
O2 Zr2 Zr1 43.02(4) . . ?
O1 Zr2 Zr1 42.47(4) . . ?
O7 Zr2 Yb1 125.03(5) . . ?
O6 Zr2 Yb1 123.42(5) . . ?
O4 Zr2 Yb1 43.64(4) . . ?
O5 Zr2 Yb1 101.16(4) . . ?
O2 Zr2 Yb1 45.93(4) . . ?
O1 Zr2 Yb1 46.17(4) . . ?
Zr1 Zr2 Yb1 60.611(6) . . ?
C1 O1 Zr1 132.06(14) . . ?
C1 O1 Zr2 118.93(13) . . ?
Zr1 O1 Zr2 94.80(5) . . ?
C1 O1 Yb1 117.17(13) . . ?
Zr1 O1 Yb1 92.15(5) . . ?
Zr2 O1 Yb1 92.47(5) . . ?
C4 O2 Zr2 121.03(12) . . ?
C4 O2 Zr1 127.50(12) . . ?
Zr2 O2 Zr1 94.31(5) . . ?
C4 O2 Yb1 120.62(12) . . ?
Zr2 O2 Yb1 92.81(5) . . ?
Zr1 O2 Yb1 91.86(5) . . ?
C7 O3 Zr1 118.79(14) . . ?
C7 O3 Yb1 142.44(14) . . ?
Zr1 O3 Yb1 98.72(6) . . ?
C10 O4 Zr2 135.78(16) . . ?
C10 O4 Yb1 121.98(15) . . ?
Zr2 O4 Yb1 99.55(6) . . ?
C13 O5 Zr1 127.69(14) . . ?
C13 O5 Zr2 131.77(14) . . ?
Zr1 O5 Zr2 98.36(6) . . ?
C16 O6 Zr2 179.06(16) . . ?
C19 O7 Zr2 168.60(17) . . ?
C22 O8 Zr1 168.14(16) . . ?
C25 O9 Zr1 175.98(16) . . ?
C31 O10 C28 108.7(2) . . ?
C31 O10 Yb1 130.07(17) . . ?
C28 O10 Yb1 120.78(16) . . ?
C32 O11 C35 107.5(2) . . ?
C32 O11 Yb1 126.64(18) . . ?
C35 O11 Yb1 125.48(17) . . ?
C49 B1 C36 105.95(18) . . ?
C49 B1 C55 109.78(18) . . ?
C36 B1 C55 112.47(18) . . ?
C49 B1 C43 111.02(18) . . ?
C36 B1 C43 112.18(18) . . ?
C55 B1 C43 105.52(17) . . ?
O1 C1 C3 109.9(2) . . ?
O1 C1 C2 111.2(2) . . ?
C3 C1 C2 113.5(2) . . ?
O1 C1 H1A 124.5(16) . . ?
C3 C1 H1A 78.2(16) . . ?
C2 C1 H1A 114.8(16) . . ?
C1 C2 H2A 113.5(17) . . ?
C1 C2 H2B 108(2) . . ?
H2A C2 H2B 108(3) . . ?
C1 C2 H2C 112(2) . . ?
H2A C2 H2C 108(3) . . ?
H2B C2 H2C 107(3) . . ?
C1 C3 H3A 109(2) . . ?
C1 C3 H3B 115.6(18) . . ?
H3A C3 H3B 106(3) . . ?
C1 C3 H3C 104(2) . . ?
H3A C3 H3C 112(3) . . ?
H3B C3 H3C 110(3) . . ?
O2 C4 C6 112.16(19) . . ?
O2 C4 C5 110.19(18) . . ?
C6 C4 C5 110.30(19) . . ?
O2 C4 H4A 104.3(15) . . ?
C6 C4 H4A 108.0(15) . . ?
C5 C4 H4A 111.8(15) . . ?
C4 C5 H5A 112.2(17) . . ?
C4 C5 H5B 109.6(17) . . ?
H5A C5 H5B 110(2) . . ?
C4 C5 H5C 109.9(16) . . ?
H5A C5 H5C 106(2) . . ?
H5B C5 H5C 109(2) . . ?
C4 C6 H6A 110.8(16) . . ?
C4 C6 H6B 111.9(17) . . ?
H6A C6 H6B 106(2) . . ?
C4 C6 H6C 107.8(17) . . ?
H6A C6 H6C 108(2) . . ?
H6B C6 H6C 112(2) . . ?
O3 C7 C9 110.3(2) . . ?
O3 C7 C8 110.7(2) . . ?
C9 C7 C8 112.2(3) . . ?
O3 C7 H7A 108.5(18) . . ?
C9 C7 H7A 106.6(18) . . ?
C8 C7 H7A 108.3(18) . . ?
C7 C8 H8A 114.7(18) . . ?
C7 C8 H8B 113(2) . . ?
H8A C8 H8B 109(3) . . ?
C7 C8 H8C 109(2) . . ?
H8A C8 H8C 105(3) . . ?
H8B C8 H8C 105(3) . . ?
C7 C9 H9A 109(2) . . ?
C7 C9 H9B 113(2) . . ?
H9A C9 H9B 112(3) . . ?
C7 C9 H9C 108(2) . . ?
H9A C9 H9C 108(3) . . ?
H9B C9 H9C 107(3) . . ?
O4 C10 C12 112.6(2) . . ?
O4 C10 C11 109.7(2) . . ?
C12 C10 C11 111.3(3) . . ?
O4 C10 H10A 107.6(17) . . ?
C12 C10 H10A 106.6(17) . . ?
C11 C10 H10A 108.9(17) . . ?
C10 C11 H11A 109.5 . . ?
C10 C11 H11B 109.5 . . ?
H11A C11 H11B 109.5 . . ?
C10 C11 H11C 109.5 . . ?
H11A C11 H11C 109.5 . . ?
H11B C11 H11C 109.5 . . ?
C10 C12 H12B 83.7(17) . . ?
C10 C12 H12C 109(2) . . ?
H12B C12 H12C 129(3) . . ?
C10 C12 H12A 111(2) . . ?
H12B C12 H12A 111(3) . . ?
H12C C12 H12A 109(3) . . ?
O5 C13 C15 110.4(2) . . ?
O5 C13 C14 110.2(2) . . ?
C15 C13 C14 110.7(2) . . ?
O5 C13 H13A 107.7(15) . . ?
C15 C13 H13A 107.8(15) . . ?
C14 C13 H13A 110.0(15) . . ?
C13 C14 H14A 110.0(19) . . ?
C13 C14 H14B 112.5(19) . . ?
H14A C14 H14B 108(3) . . ?
C13 C14 H14C 109(2) . . ?
H14A C14 H14C 112(3) . . ?
H14B C14 H14C 104(3) . . ?
C13 C15 H15A 108(2) . . ?
C13 C15 H15B 115(2) . . ?
H15A C15 H15B 107(3) . . ?
C13 C15 H15C 111(2) . . ?
H15A C15 H15C 112(3) . . ?
H15B C15 H15C 103(3) . . ?
O6 C16 C18 110.5(2) . . ?
O6 C16 C17 109.2(2) . . ?
C18 C16 C17 111.8(3) . . ?
O6 C16 H16A 107.7(15) . . ?
C18 C16 H16A 107.8(15) . . ?
C17 C16 H16A 109.7(15) . . ?
C16 C17 H17A 106(2) . . ?
C16 C17 H17B 111(2) . . ?
H17A C17 H17B 108(3) . . ?
C16 C17 H17C 109.8(18) . . ?
H17A C17 H17C 112(3) . . ?
H17B C17 H17C 110(3) . . ?
C16 C18 H18A 113.1(18) . . ?
C16 C18 H18B 107(2) . . ?
H18A C18 H18B 106(3) . . ?
C16 C18 H18C 112(2) . . ?
H18A C18 H18C 112(3) . . ?
H18B C18 H18C 105(3) . . ?
O7 C19 C20 109.9(2) . . ?
O7 C19 C21 109.9(2) . . ?
C20 C19 C21 113.0(3) . . ?
O7 C19 H19A 113(2) . . ?
C20 C19 H19A 104(2) . . ?
C21 C19 H19A 106(2) . . ?
C19 C20 H20A 108(2) . . ?
C19 C20 H20B 111(2) . . ?
H20A C20 H20B 116(3) . . ?
C19 C20 H20C 111(3) . . ?
H20A C20 H20C 97(3) . . ?
H20B C20 H20C 113(3) . . ?
C19 C21 H21A 106(2) . . ?
C19 C21 H21B 104(2) . . ?
H21A C21 H21B 108(3) . . ?
C19 C21 H21C 115(3) . . ?
H21A C21 H21C 108(4) . . ?
H21B C21 H21C 115(4) . . ?
O8 C22 C23 110.2(2) . . ?
O8 C22 C24 110.0(2) . . ?
C23 C22 C24 112.0(3) . . ?
O8 C22 H22A 105.7(18) . . ?
C23 C22 H22A 108.6(18) . . ?
C24 C22 H22A 110.2(18) . . ?
C22 C23 H23A 108(2) . . ?
C22 C23 H23B 107(2) . . ?
H23A C23 H23B 110(3) . . ?
C22 C23 H23C 113(2) . . ?
H23A C23 H23C 111(3) . . ?
H23B C23 H23C 108(3) . . ?
C22 C24 H24A 110.8(19) . . ?
C22 C24 H24B 112(2) . . ?
H24A C24 H24B 113(3) . . ?
C22 C24 H24C 108(2) . . ?
H24A C24 H24C 108(3) . . ?
H24B C24 H24C 105(3) . . ?
O9 C25 C26 110.3(2) . . ?
O9 C25 C27 109.5(2) . . ?
C26 C25 C27 113.0(3) . . ?
O9 C25 H25A 106.8(18) . . ?
C26 C25 H25A 105.8(18) . . ?
C27 C25 H25A 111.1(18) . . ?
C25 C26 H26A 108(2) . . ?
C25 C26 H26B 112(2) . . ?
H26A C26 H26B 108(3) . . ?
C25 C26 H26C 113(2) . . ?
H26A C26 H26C 110(3) . . ?
H26B C26 H26C 105(3) . . ?
C25 C27 H27A 111(2) . . ?
C25 C27 H27B 110(2) . . ?
H27A C27 H27B 109(3) . . ?
C25 C27 H27C 111(2) . . ?
H27A C27 H27C 109(3) . . ?
H27B C27 H27C 107(3) . . ?
O10 C28 C29 105.0(2) . . ?
O10 C28 H28A 108(2) . . ?
C29 C28 H28A 112(2) . . ?
O10 C28 H28B 106(3) . . ?
C29 C28 H28B 115(3) . . ?
H28A C28 H28B 111(4) . . ?
C30 C29 C28 103.2(3) . . ?
C30 C29 H29A 112.2(18) . . ?
C28 C29 H29A 106.4(18) . . ?
C30 C29 H29B 111(2) . . ?
C28 C29 H29B 112(2) . . ?
H29A C29 H29B 112(3) . . ?
C31 C30 C29 103.3(3) . . ?
C31 C30 H30A 102(3) . . ?
C29 C30 H30A 119(3) . . ?
C31 C30 H30B 105(3) . . ?
C29 C30 H30B 111(3) . . ?
H30A C30 H30B 114(4) . . ?
O10 C31 C30 106.7(3) . . ?
O10 C31 H31B 101.9(16) . . ?
C30 C31 H31B 114.3(16) . . ?
O10 C31 H31A 103(2) . . ?
C30 C31 H31A 112(3) . . ?
H31B C31 H31A 117(3) . . ?
O11 C32 C33 103.4(3) . . ?
O11 C32 H32A 108.3(18) . . ?
C33 C32 H32A 120.3(18) . . ?
O11 C32 H32B 108(2) . . ?
C33 C32 H32B 122(2) . . ?
H32A C32 H32B 94(3) . . ?
C34 C33 C32 103.3(2) . . ?
C34 C33 H33A 116(2) . . ?
C32 C33 H33A 106(2) . . ?
C34 C33 H33B 109(2) . . ?
C32 C33 H33B 111(2) . . ?
H33A C33 H33B 111(3) . . ?
C33 C34 C35 102.5(3) . . ?
C33 C34 H34A 110.9(19) . . ?
C35 C34 H34A 112.6(19) . . ?
C33 C34 H34B 112(2) . . ?
C35 C34 H34B 112(2) . . ?
H34A C34 H34B 107(3) . . ?
O11 C35 C34 107.8(3) . . ?
O11 C35 H35A 107(2) . . ?
C34 C35 H35A 109(2) . . ?
O11 C35 H35B 104(2) . . ?
C34 C35 H35B 108(2) . . ?
H35A C35 H35B 120(3) . . ?
C38 C36 C42 114.8(2) . . ?
C38 C36 B1 125.0(2) . . ?
C42 C36 B1 120.2(2) . . ?
C39 C38 C36 122.8(2) . . ?
C39 C38 H38A 118.6(17) . . ?
C36 C38 H38A 118.7(17) . . ?
C40 C39 C38 120.5(3) . . ?
C40 C39 H39A 121.4(18) . . ?
C38 C39 H39A 118.1(19) . . ?
C39 C40 C41 118.8(3) . . ?
C39 C40 H40A 122(2) . . ?
C41 C40 H40A 119(2) . . ?
C40 C41 C42 120.2(3) . . ?
C40 C41 H41A 121(2) . . ?
C42 C41 H41A 119(2) . . ?
C41 C42 C36 122.8(3) . . ?
C41 C42 H42A 116.8(19) . . ?
C36 C42 H42A 120.4(19) . . ?
C44 C43 C48 114.9(2) . . ?
C44 C43 B1 125.1(2) . . ?
C48 C43 B1 119.94(19) . . ?
C45 C44 C43 123.0(2) . . ?
C45 C44 H44A 118.8(16) . . ?
C43 C44 H44A 118.3(16) . . ?
C46 C45 C44 120.4(2) . . ?
C46 C45 H45A 121.1(18) . . ?
C44 C45 H45A 118.5(18) . . ?
C45 C46 C47 118.6(2) . . ?
C45 C46 H46A 120.5(18) . . ?
C47 C46 H46A 120.9(18) . . ?
C46 C47 C48 120.5(2) . . ?
C46 C47 H47A 121(2) . . ?
C48 C47 H47A 119(2) . . ?
C47 C48 C43 122.7(2) . . ?
C47 C48 H48A 120.0(16) . . ?
C43 C48 H48A 117.2(16) . . ?
C54 C49 C50 115.2(2) . . ?
C54 C49 B1 125.7(2) . . ?
C50 C49 B1 119.2(2) . . ?
C51 C50 C49 122.8(2) . . ?
C51 C50 H50A 120.4(15) . . ?
C49 C50 H50A 116.7(15) . . ?
C52 C51 C50 120.3(2) . . ?
C52 C51 H51A 121.0(18) . . ?
C50 C51 H51A 118.7(18) . . ?
C51 C52 C53 118.9(2) . . ?
C51 C52 H52A 119.7(19) . . ?
C53 C52 H52A 121.3(19) . . ?
C52 C53 C54 120.4(2) . . ?
C52 C53 H53A 119.5(19) . . ?
C54 C53 H53A 120.0(19) . . ?
C53 C54 C49 122.3(2) . . ?
C53 C54 H54A 117.9(16) . . ?
C49 C54 H54A 119.7(16) . . ?
C60 C55 C56 115.1(2) . . ?
C60 C55 B1 120.5(2) . . ?
C56 C55 B1 124.3(2) . . ?
C57 C56 C55 123.0(2) . . ?
C57 C56 H56A 119.9(18) . . ?
C55 C56 H56A 117.1(18) . . ?
C58 C57 C56 119.9(2) . . ?
C58 C57 H57A 116.4(17) . . ?
C56 C57 H57A 123.7(17) . . ?
C57 C58 C59 119.1(2) . . ?
C57 C58 H58A 121.0(18) . . ?
C59 C58 H58A 119.9(18) . . ?
C60 C59 C58 120.1(3) . . ?
C60 C59 H59A 117.4(19) . . ?
C58 C59 H59A 122.4(19) . . ?
C59 C60 C55 122.8(2) . . ?
C59 C60 H60A 117.0(17) . . ?
C55 C60 H60A 120.2(17) . . ?
C66 C61 C62 116.1(4) . . ?
C66 C61 C67 124.9(5) . . ?
C62 C61 C67 119.0(4) . . ?
C63 C62 C61 119.1(4) . . ?
C63 C62 H62A 120.4 . . ?
C61 C62 H62A 120.4 . . ?
C62 C63 C64 121.4(5) . . ?
C62 C63 H63A 119.3 . . ?
C64 C63 H63A 119.3 . . ?
C65 C64 C63 118.1(6) . . ?
C65 C64 H64A 120.9 . . ?
C63 C64 H64A 121.0 . . ?
C64 C65 C66 121.9(5) . . ?
C64 C65 H65A 119.1 . . ?
C66 C65 H65A 119.0 . . ?
C65 C66 C61 123.3(4) . . ?
C65 C66 H65A 118.3 . . ?
C61 C66 H65A 118.4 . . ?
C61 C67 H67A 109.5 . . ?
C61 C67 H67B 109.5 . . ?
H67A C67 H67B 109.5 . . ?
C61 C67 H67C 109.5 . . ?
H67A C67 H67C 109.5 . . ?
H67B C67 H67C 109.5 . . ?

loop_
_geom_bond_atom_site_label_1
_geom_bond_atom_site_label_2
_geom_bond_distance
_geom_bond_site_symmetry_2
_geom_bond_publ_flag
Yb1 O3 2.3809(15) . ?
Yb1 O11 2.3951(16) . ?
Yb1 O4 2.3988(15) . ?
Yb1 O10 2.4267(17) . ?
Yb1 O2 2.4656(14) . ?
Yb1 O1 2.4749(14) . ?
Yb1 Zr1 3.4108(2) . ?
Yb1 Zr2 3.4276(3) . ?
Zr1 O8 1.9205(15) . ?
Zr1 O9 1.9280(15) . ?
Zr1 O3 2.1077(15) . ?
Zr1 O5 2.1886(15) . ?
Zr1 O1 2.2561(14) . ?
Zr1 O2 2.2781(14) . ?
Zr1 Zr2 3.3296(3) . ?
Zr2 O7 1.9299(16) . ?
Zr2 O6 1.9335(16) . ?
Zr2 O4 2.0824(15) . ?
Zr2 O5 2.2112(15) . ?
Zr2 O2 2.2632(14) . ?
Zr2 O1 2.2672(15) . ?
O1 C1 1.443(3) . ?
O2 C4 1.452(2) . ?
O3 C7 1.438(3) . ?
O4 C10 1.437(3) . ?
O5 C13 1.445(3) . ?
O6 C16 1.419(3) . ?
O7 C19 1.418(3) . ?
O8 C22 1.422(3) . ?
O9 C25 1.425(3) . ?
O10 C31 1.443(4) . ?
O10 C28 1.465(3) . ?
O11 C32 1.442(4) . ?
O11 C35 1.477(4) . ?
B1 C49 1.641(3) . ?
B1 C36 1.643(3) . ?
B1 C55 1.647(3) . ?
B1 C43 1.653(3) . ?
C1 C3 1.507(4) . ?
C1 C2 1.531(4) . ?
C1 H1A 1.09(3) . ?
C2 H2A 1.00(3) . ?
C2 H2B 0.95(3) . ?
C2 H2C 0.84(3) . ?
C3 H3A 1.08(4) . ?
C3 H3B 1.07(3) . ?
C3 H3C 1.11(4) . ?
C4 C6 1.518(3) . ?
C4 C5 1.522(3) . ?
C4 H4A 0.98(3) . ?
C5 H5A 0.93(3) . ?
C5 H5B 0.99(3) . ?
C5 H5C 0.95(3) . ?
C6 H6A 0.99(3) . ?
C6 H6B 1.01(3) . ?
C6 H6C 1.02(3) . ?
C7 C9 1.501(4) . ?
C7 C8 1.504(4) . ?
C7 H7A 0.98(3) . ?
C8 H8A 0.99(3) . ?
C8 H8B 0.95(4) . ?
C8 H8C 0.95(4) . ?
C9 H9A 0.97(4) . ?
C9 H9B 0.94(4) . ?
C9 H9C 1.01(4) . ?
C10 C12 1.490(4) . ?
C10 C11 1.494(5) . ?
C10 H10A 1.13(3) . ?
C11 H11A 0.9800 . ?
C11 H11B 0.9800 . ?
C11 H11C 0.9800 . ?
C12 H12B 1.20(4) . ?
C12 H12C 0.99(4) . ?
C12 H12A 1.07(4) . ?
C13 C15 1.510(4) . ?
C13 C14 1.515(4) . ?
C13 H13A 0.99(3) . ?
C14 H14A 0.96(3) . ?
C14 H14B 0.98(3) . ?
C14 H14C 0.93(3) . ?
C15 H15A 0.96(4) . ?
C15 H15B 0.98(4) . ?
C15 H15C 1.06(4) . ?
C16 C18 1.515(4) . ?
C16 C17 1.519(4) . ?
C16 H16A 1.00(2) . ?
C17 H17A 0.99(4) . ?
C17 H17B 0.98(4) . ?
C17 H17C 1.09(3) . ?
C18 H18A 1.01(3) . ?
C18 H18B 0.97(3) . ?
C18 H18C 1.00(4) . ?
C19 C20 1.501(5) . ?
C19 C21 1.511(4) . ?
C19 H19A 1.07(4) . ?
C20 H20A 1.00(4) . ?
C20 H20B 1.00(4) . ?
C20 H20C 0.89(4) . ?
C21 H21A 1.05(4) . ?
C21 H21B 1.03(4) . ?
C21 H21C 0.96(5) . ?
C22 C23 1.502(5) . ?
C22 C24 1.506(4) . ?
C22 H22A 0.98(3) . ?
C23 H23A 0.92(4) . ?
C23 H23B 0.96(4) . ?
C23 H23C 0.97(4) . ?
C24 H24A 0.97(3) . ?
C24 H24B 0.95(3) . ?
C24 H24C 0.98(4) . ?
C25 C26 1.500(4) . ?
C25 C27 1.511(4) . ?
C25 H25A 1.05(3) . ?
C26 H26A 1.06(4) . ?
C26 H26B 0.96(4) . ?
C26 H26C 1.02(4) . ?
C27 H27A 0.92(4) . ?
C27 H27B 0.93(4) . ?
C27 H27C 1.02(4) . ?
C28 C29 1.507(4) . ?
C28 H28A 0.96(4) . ?
C28 H28B 0.93(5) . ?
C29 C30 1.495(5) . ?
C29 H29A 1.00(3) . ?
C29 H29B 1.01(3) . ?
C30 C31 1.494(5) . ?
C30 H30A 0.97(5) . ?
C30 H30B 1.01(5) . ?
C31 H31B 1.05(3) . ?
C31 H31A 0.93(4) . ?
C32 C33 1.529(5) . ?
C32 H32A 1.00(3) . ?
C32 H32B 0.92(4) . ?
C33 C34 1.501(5) . ?
C33 H33A 0.96(4) . ?
C33 H33B 0.94(4) . ?
C34 C35 1.503(4) . ?
C34 H34A 1.05(3) . ?
C34 H34B 1.11(4) . ?
C35 H35A 1.01(4) . ?
C35 H35B 1.13(5) . ?
C36 C38 1.400(3) . ?
C36 C42 1.408(3) . ?
C38 C39 1.395(3) . ?
C38 H38A 0.94(3) . ?
C39 C40 1.377(4) . ?
C39 H39A 0.98(3) . ?
C40 C41 1.382(4) . ?
C40 H40A 0.93(3) . ?
C41 C42 1.394(4) . ?
C41 H41A 0.89(3) . ?
C42 H42A 0.93(3) . ?
C43 C44 1.396(3) . ?
C43 C48 1.406(3) . ?
C44 C45 1.395(3) . ?
C44 H44A 0.95(3) . ?
C45 C46 1.379(4) . ?
C45 H45A 0.93(3) . ?
C46 C47 1.384(4) . ?
C46 H46A 0.91(3) . ?
C47 C48 1.389(3) . ?
C47 H47A 0.88(3) . ?
C48 H48A 0.99(3) . ?
C49 C54 1.401(3) . ?
C49 C50 1.410(3) . ?
C50 C51 1.387(4) . ?
C50 H50A 1.00(3) . ?
C51 C52 1.378(4) . ?
C51 H51A 0.95(3) . ?
C52 C53 1.386(4) . ?
C52 H52A 0.90(3) . ?
C53 C54 1.396(3) . ?
C53 H53A 0.92(3) . ?
C54 H54A 0.93(3) . ?
C55 C60 1.403(3) . ?
C55 C56 1.403(3) . ?
C56 C57 1.396(4) . ?
C56 H56A 0.95(3) . ?
C57 C58 1.380(4) . ?
C57 H57A 1.00(3) . ?
C58 C59 1.392(4) . ?
C58 H58A 1.02(3) . ?
C59 C60 1.388(4) . ?
C59 H59A 0.91(3) . ?
C60 H60A 0.96(3) . ?
C61 C66 1.403(6) . ?
C61 C62 1.411(5) . ?
C61 C67 1.418(6) . ?
C62 C63 1.370(6) . ?
C62 H62A 0.9500 . ?
C63 C64 1.430(7) . ?
C63 H63A 0.9500 . ?
C64 C65 1.314(8) . ?
C64 H64A 0.9500 . ?
C65 C66 1.338(8) . ?
C65 H65A 0.9500 . ?
C66 H65A 0.9500 . ?
C67 H67A 0.9800 . ?
C67 H67B 0.9800 . ?
C67 H67C 0.9800 . ?
